data_7037598
loop_
_publ_author_name
'Deacon, Glen B.'
'Junk, Peter C.'
'Kelly, Rory P.'
'Wang, Jun'

_publ_section_title
;
 Exploring the effect of the Ln(III)/Ln(II) redox potential on C-F
 activation and on oxidation of some lanthanoid organoamides.
;
_journal_issue 4
_journal_name_full 'Dalton transactions (Cambridge, England : 2003)'
_journal_page_first 1422
_journal_page_last 1435
_journal_paper_doi 10.1039/c5dt04239a
_journal_volume 45
_journal_year 2016
_chemical_formula_moiety 'C30 H33 Eu F12 N6'
_chemical_formula_sum 'C30 H33 Eu F12 N6'
_chemical_formula_weight 857.58
_chemical_name_systematic
;
 ?
;
_space_group_crystal_system triclinic
_space_group_IT_number 2
_space_group_name_Hall '-P 1'
_space_group_name_H-M_alt 'P -1'
_symmetry_space_group_name_Hall '-P 1'
_symmetry_space_group_name_H-M 'P -1'
_atom_sites_solution_hydrogens geom
_atom_sites_solution_primary direct
_atom_sites_solution_secondary difmap
_audit_creation_date 2015-09-13
_audit_creation_method
;
Olex2 1.2
(compiled 2015.01.26 svn.r3150 for OlexSys, GUI svn.r4998)
;
_audit_update_record
;
2015-10-28 deposited with the CCDC.
2015-12-04 downloaded from the CCDC.
;
_cell_angle_alpha 90.112(2)
_cell_angle_beta 104.966(2)
_cell_angle_gamma 98.250(2)
_cell_formula_units_Z 2
_cell_length_a 9.7220(4)
_cell_length_b 9.7602(4)
_cell_length_c 17.8081(6)
_cell_measurement_reflns_used 6773
_cell_measurement_temperature 123(1)
_cell_measurement_theta_max 0.00
_cell_measurement_theta_min 0.00
_cell_volume 1614.23(11)
_computing_cell_refinement 'Bruker Apex2 v2.0 (Bruker AXS, 2005)'
_computing_data_collection 'Bruker Apex2 v2.0 (Bruker AXS, 2005)'
_computing_data_reduction 'Bruker Apex2 v2.0 (Bruker AXS, 2005)'
_computing_molecular_graphics 'Olex2 (Dolomanov et al., 2009)'
_computing_publication_material 'Olex2 (Dolomanov et al., 2009)'
_computing_structure_refinement 'ShelXL (Sheldrick, 2008)'
_computing_structure_solution 'SHELXS-97 (Sheldrick, 1997)'
_diffrn_ambient_temperature 123.15
_diffrn_measured_fraction_theta_full 0.973
_diffrn_measured_fraction_theta_max 0.973
_diffrn_measurement_device_type 'Bruker X8 Apex II CCD'
_diffrn_measurement_method 'phi and omega scans'
_diffrn_radiation_monochromator graphite
_diffrn_radiation_type MoK\a
_diffrn_radiation_wavelength 0.71073
_diffrn_reflns_av_R_equivalents 0.0564
_diffrn_reflns_av_unetI/netI 0.0729
_diffrn_reflns_laue_measured_fraction_full 0.973
_diffrn_reflns_laue_measured_fraction_max 0.973
_diffrn_reflns_limit_h_max 11
_diffrn_reflns_limit_h_min -11
_diffrn_reflns_limit_k_max 11
_diffrn_reflns_limit_k_min -11
_diffrn_reflns_limit_l_max 21
_diffrn_reflns_limit_l_min -21
_diffrn_reflns_number 14823
_diffrn_reflns_point_group_measured_fraction_full 0.973
_diffrn_reflns_point_group_measured_fraction_max 0.973
_diffrn_reflns_theta_full 25.000
_diffrn_reflns_theta_max 24.997
_diffrn_reflns_theta_min 3.109
_diffrn_source 'fine-focus sealed tube'
_exptl_absorpt_coefficient_mu 2.044
_exptl_absorpt_correction_T_max 0.8535
_exptl_absorpt_correction_T_min 0.6289
_exptl_absorpt_correction_type multi-scan
_exptl_absorpt_process_details SADABS
_exptl_crystal_colour blue
_exptl_crystal_density_diffrn 1.764
_exptl_crystal_density_method 'not measured'
_exptl_crystal_description 'rhombus prism'
_exptl_crystal_F_000 852
_exptl_crystal_size_max 0.25
_exptl_crystal_size_mid 0.2
_exptl_crystal_size_min 0.08
_refine_diff_density_max 1.794
_refine_diff_density_min -0.855
_refine_diff_density_rms 0.135
_refine_ls_extinction_method none
_refine_ls_goodness_of_fit_ref 1.029
_refine_ls_hydrogen_treatment constr
_refine_ls_matrix_type full
_refine_ls_number_parameters 442
_refine_ls_number_reflns 5537
_refine_ls_number_restraints 0
_refine_ls_restrained_S_all 1.029
_refine_ls_R_factor_all 0.0554
_refine_ls_R_factor_gt 0.0416
_refine_ls_shift/su_max 0.002
_refine_ls_shift/su_mean 0.000
_refine_ls_structure_factor_coef Fsqd
_refine_ls_weighting_details 'calc w=1/[\s^2^(Fo^2^)+(0.2000P)^2^+0.0000P] where P=(Fo^2^+2Fc^2^)/3'
_refine_ls_weighting_scheme calc
_refine_ls_wR_factor_gt 0.0895
_refine_ls_wR_factor_ref 0.0961
_reflns_Friedel_coverage 0.000
_reflns_number_gt 4661
_reflns_number_total 5537
_reflns_threshold_expression >2sigma(I)
_cod_data_source_file c5dt04239a1.cif
_cod_data_source_block added_by_encifer
_cod_depositor_comments
;
The following automatic conversions were performed:

'_exptl_absorpt_correction_type' value 'Multi-scan' changed to
'multi-scan' according to
/usr/data/users/saulius/crontab/automatic-downloads/rss-feeds/RSC/lib/dictionaries/cif_core.dic
dictionary named 'cif_core.dic' version 2.4.2 from 2011-04-26.

Automatic conversion script
Id: cif_fix_values 4268 2015-11-12 08:31:59Z antanas 

 Adding full bibliography for 7037593--7037603.cif.
;
_cod_database_code 7037598
_shelxl_version_number 2014-3
_shelx_space_group_comment
;
The symmetry employed for this shelxl refinement is uniquely defined
by the following loop, which should always be used as a source of
symmetry information in preference to the above space-group names.
They are only intended as comments.
;
_shelx_estimated_absorpt_t_max 0.854
_shelx_estimated_absorpt_t_min 0.629
_olex2_refinement_description
;
1. Fixed Uiso
 At 1.2 times of:
  All C(H) groups, All C(H,H) groups
 At 1.5 times of:
  All C(H,H,H) groups
2. Uiso/Uaniso restraints and constraints
Uanis(C21) = Uanis(C22)
3.a Secondary CH2 refined with riding coordinates:
 C7(H7A,H7B), C8(H8A,H8B), C17(H17A,H17B), C18(H18A,H18B), C27(H27A,H27B),
 C28(H28A,H28B)
3.b Aromatic/amide H refined with riding coordinates:
 C4(H4), C14(H14), C24(H24)
3.c Idealised Me refined as rotating group:
 C9(H9A,H9B,H9C), C10(H10A,H10B,H10C), C19(H19A,H19B,H19C), C20(H20A,H20B,
 H20C), C29(H29A,H29B,H29C), C30(H30A,H30B,H30C)
;

loop_
_space_group_symop_operation_xyz
'x, y, z'
'-x, -y, -z'

loop_
_atom_site_label
_atom_site_type_symbol
_atom_site_fract_x
_atom_site_fract_y
_atom_site_fract_z
_atom_site_U_iso_or_equiv
_atom_site_adp_type
_atom_site_occupancy
_atom_site_site_symmetry_order
_atom_site_calc_flag
_atom_site_refinement_flags_posn
Eu1 Eu 0.67474(3) 0.74622(3) 0.73272(2) 0.01554(10) Uani 1 1 d .
F1 F 0.4927(3) 0.6460(3) 0.80631(16) 0.0268(7) Uani 1 1 d .
N1 N 0.7442(5) 0.7994(5) 0.8688(2) 0.0207(10) Uani 1 1 d .
C1 C 0.6544(6) 0.7690(6) 0.9153(3) 0.0216(12) Uani 1 1 d .
F2 F 0.3003(4) 0.5592(4) 0.8844(2) 0.0451(10) Uani 1 1 d .
N2 N 0.9581(5) 0.8165(5) 0.7819(3) 0.0254(11) Uani 1 1 d .
C2 C 0.5224(6) 0.6855(6) 0.8837(3) 0.0240(13) Uani 1 1 d .
F3 F 0.5963(5) 0.8118(5) 1.1072(2) 0.0654(13) Uani 1 1 d .
N3 N 0.6842(4) 0.9053(4) 0.6274(2) 0.0155(9) Uani 1 1 d .
C3 C 0.4214(7) 0.6410(7) 0.9223(3) 0.0336(15) Uani 1 1 d .
F4 F 0.7824(4) 0.9061(4) 1.03108(18) 0.0427(10) Uani 1 1 d .
N4 N 0.5440(5) 0.9679(5) 0.7442(2) 0.0198(10) Uani 1 1 d .
C4 C 0.4420(8) 0.6800(8) 0.9995(4) 0.0452(18) Uani 1 1 d .
H4 H 0.3740 0.6494 1.0281 0.054 Uiso 1 1 calc R
F5 F 0.7857(3) 0.6703(3) 0.62472(16) 0.0230(7) Uani 1 1 d .
N5 N 0.6819(5) 0.5038(4) 0.7292(2) 0.0192(10) Uani 1 1 d .
C5 C 0.5674(8) 0.7655(8) 1.0315(3) 0.0421(18) Uani 1 1 d .
F6 F 0.9182(3) 0.5985(3) 0.52030(18) 0.0296(8) Uani 1 1 d .
N6 N 0.4288(5) 0.6117(5) 0.6349(2) 0.0199(10) Uani 1 1 d .
C6 C 0.6683(7) 0.8124(6) 0.9930(3) 0.0300(15) Uani 1 1 d .
F7 F 0.8608(3) 1.0225(4) 0.40119(17) 0.0303(8) Uani 1 1 d .
C7 C 0.8939(6) 0.8595(6) 0.9060(3) 0.0284(14) Uani 1 1 d .
H7A H 0.9180 0.8401 0.9621 0.034 Uiso 1 1 calc R
H7B H 0.9064 0.9612 0.9009 0.034 Uiso 1 1 calc R
F8 F 0.7480(4) 1.1035(3) 0.50802(18) 0.0318(8) Uani 1 1 d .
C8 C 0.9938(6) 0.7959(6) 0.8665(3) 0.0295(14) Uani 1 1 d .
H8A H 1.0946 0.8385 0.8903 0.035 Uiso 1 1 calc R
H8B H 0.9862 0.6954 0.8756 0.035 Uiso 1 1 calc R
F9 F 0.7573(4) 0.4846(3) 0.88778(17) 0.0344(9) Uani 1 1 d .
C9 C 1.0477(6) 0.7341(6) 0.7498(4) 0.0337(15) Uani 1 1 d .
H9A H 1.0369 0.7535 0.6948 0.051 Uiso 1 1 calc GR
H9B H 1.0167 0.6352 0.7548 0.051 Uiso 1 1 calc GR
H9C H 1.1489 0.7589 0.7786 0.051 Uiso 1 1 calc GR
F10 F 0.9786(5) 0.3650(4) 0.96238(19) 0.0593(13) Uani 1 1 d .
C10 C 0.9982(7) 0.9614(6) 0.7667(4) 0.0360(16) Uani 1 1 d .
H10A H 0.9378 1.0181 0.7857 0.054 Uiso 1 1 calc GR
H10B H 0.9841 0.9718 0.7106 0.054 Uiso 1 1 calc GR
H10C H 1.0996 0.9917 0.7936 0.054 Uiso 1 1 calc GR
F11 F 1.0806(4) 0.2657(4) 0.7261(2) 0.0487(10) Uani 1 1 d .
C11 C 0.7522(5) 0.8858(5) 0.5711(3) 0.0182(12) Uani 1 1 d .
F12 F 0.8601(4) 0.3821(4) 0.64949(18) 0.0351(9) Uani 1 1 d .
C12 C 0.8055(6) 0.7606(6) 0.5679(3) 0.0183(12) Uani 1 1 d .
C13 C 0.8729(6) 0.7223(6) 0.5156(3) 0.0218(13) Uani 1 1 d .
C14 C 0.8919(6) 0.8072(6) 0.4558(3) 0.0241(13) Uani 1 1 d .
H14 H 0.9349 0.7808 0.4168 0.029 Uiso 1 1 calc R
C15 C 0.8438(6) 0.9325(6) 0.4570(3) 0.0224(13) Uani 1 1 d .
C16 C 0.7795(6) 0.9727(6) 0.5120(3) 0.0196(12) Uani 1 1 d .
C17 C 0.6141(6) 1.0295(6) 0.6221(3) 0.0226(13) Uani 1 1 d .
H17A H 0.5738 1.0483 0.5668 0.027 Uiso 1 1 calc R
H17B H 0.6859 1.1103 0.6463 0.027 Uiso 1 1 calc R
C18 C 0.4959(6) 1.0093(6) 0.6627(3) 0.0213(12) Uani 1 1 d .
H18A H 0.4552 1.0967 0.6622 0.026 Uiso 1 1 calc R
H18B H 0.4182 0.9372 0.6334 0.026 Uiso 1 1 calc R
C19 C 0.6447(6) 1.0811(6) 0.7922(3) 0.0271(14) Uani 1 1 d .
H19A H 0.5969 1.1631 0.7912 0.041 Uiso 1 1 calc GR
H19B H 0.7291 1.1034 0.7716 0.041 Uiso 1 1 calc GR
H19C H 0.6753 1.0521 0.8459 0.041 Uiso 1 1 calc GR
C20 C 0.4170(6) 0.9449(6) 0.7750(3) 0.0267(14) Uani 1 1 d .
H20A H 0.4465 0.9247 0.8303 0.040 Uiso 1 1 calc GR
H20B H 0.3493 0.8665 0.7464 0.040 Uiso 1 1 calc GR
H20C H 0.3703 1.0283 0.7690 0.040 Uiso 1 1 calc GR
C21 C 0.7970(6) 0.4413(5) 0.7646(3) 0.0224(9) Uani 1 1 d .
C22 C 0.8383(6) 0.4320(5) 0.8462(3) 0.0224(9) Uani 1 1 d .
C23 C 0.9526(7) 0.3728(6) 0.8847(3) 0.0342(16) Uani 1 1 d .
C24 C 1.0362(7) 0.3127(6) 0.8464(4) 0.0369(16) Uani 1 1 d .
H24 H 1.1151 0.2691 0.8732 0.044 Uiso 1 1 calc R
C25 C 0.9987(7) 0.3196(6) 0.7670(4) 0.0333(15) Uani 1 1 d .
C26 C 0.8842(6) 0.3782(6) 0.7273(3) 0.0227(13) Uani 1 1 d .
C27 C 0.5877(6) 0.4303(6) 0.6588(3) 0.0241(13) Uani 1 1 d .
H27A H 0.5879 0.3292 0.6632 0.029 Uiso 1 1 calc R
H27B H 0.6226 0.4598 0.6130 0.029 Uiso 1 1 calc R
C28 C 0.4388(6) 0.4625(6) 0.6490(3) 0.0250(13) Uani 1 1 d .
H28A H 0.3727 0.4056 0.6046 0.030 Uiso 1 1 calc R
H28B H 0.4071 0.4371 0.6963 0.030 Uiso 1 1 calc R
C29 C 0.4328(6) 0.6401(6) 0.5536(3) 0.0236(13) Uani 1 1 d .
H29A H 0.5225 0.6169 0.5450 0.035 Uiso 1 1 calc GR
H29B H 0.4279 0.7385 0.5444 0.035 Uiso 1 1 calc GR
H29C H 0.3505 0.5838 0.5176 0.035 Uiso 1 1 calc GR
C30 C 0.2861(6) 0.6356(6) 0.6417(3) 0.0286(14) Uani 1 1 d .
H30A H 0.2111 0.5715 0.6057 0.043 Uiso 1 1 calc GR
H30B H 0.2728 0.7312 0.6289 0.043 Uiso 1 1 calc GR
H30C H 0.2795 0.6198 0.6951 0.043 Uiso 1 1 calc GR

loop_
_atom_site_aniso_label
_atom_site_aniso_U_11
_atom_site_aniso_U_22
_atom_site_aniso_U_33
_atom_site_aniso_U_23
_atom_site_aniso_U_13
_atom_site_aniso_U_12
Eu1 0.01672(16) 0.01209(17) 0.01634(14) -0.00137(10) 0.00461(10) -0.00321(11)
F1 0.0245(18) 0.031(2) 0.0217(15) -0.0038(14) 0.0090(13) -0.0112(15)
N1 0.020(3) 0.017(3) 0.020(2) -0.0034(19) 0.0022(19) -0.007(2)
C1 0.027(3) 0.012(3) 0.025(3) 0.000(2) 0.008(2) -0.002(3)
F2 0.036(2) 0.052(3) 0.048(2) -0.0024(19) 0.0231(18) -0.013(2)
N2 0.018(3) 0.021(3) 0.036(3) -0.001(2) 0.008(2) -0.001(2)
C2 0.026(3) 0.025(3) 0.021(3) -0.005(2) 0.008(2) -0.002(3)
F3 0.077(3) 0.095(4) 0.030(2) -0.017(2) 0.025(2) 0.013(3)
N3 0.014(2) 0.013(2) 0.019(2) 0.0027(18) 0.0044(18) -0.0006(19)
C3 0.036(4) 0.029(4) 0.036(3) 0.000(3) 0.015(3) -0.003(3)
F4 0.048(2) 0.045(2) 0.0296(18) -0.0176(17) 0.0053(17) -0.002(2)
N4 0.018(3) 0.016(3) 0.026(2) -0.0028(19) 0.0095(19) -0.003(2)
C4 0.043(5) 0.061(5) 0.039(4) 0.003(3) 0.024(3) 0.007(4)
F5 0.0273(19) 0.0166(18) 0.0271(16) 0.0024(13) 0.0111(14) 0.0027(14)
N5 0.020(3) 0.013(3) 0.022(2) -0.0016(19) 0.0050(19) -0.004(2)
C5 0.053(5) 0.053(5) 0.024(3) -0.004(3) 0.015(3) 0.012(4)
F6 0.034(2) 0.0192(19) 0.0387(18) -0.0045(15) 0.0156(15) 0.0042(16)
N6 0.019(3) 0.017(3) 0.022(2) -0.0013(19) 0.0032(19) -0.002(2)
C6 0.035(4) 0.028(4) 0.025(3) -0.003(3) 0.005(3) 0.002(3)
F7 0.0279(19) 0.038(2) 0.0254(16) 0.0143(15) 0.0104(14) -0.0001(16)
C7 0.021(3) 0.035(4) 0.022(3) -0.004(3) 0.001(2) -0.011(3)
F8 0.035(2) 0.026(2) 0.0382(18) 0.0145(15) 0.0135(16) 0.0100(17)
C8 0.024(3) 0.027(4) 0.031(3) 0.001(3) -0.002(3) -0.001(3)
F9 0.051(2) 0.029(2) 0.0235(16) 0.0016(14) 0.0106(16) 0.0070(18)
C9 0.025(4) 0.031(4) 0.045(4) 0.001(3) 0.010(3) 0.000(3)
F10 0.090(3) 0.050(3) 0.0270(19) -0.0027(18) -0.013(2) 0.028(2)
C10 0.030(4) 0.028(4) 0.046(4) 0.002(3) 0.008(3) -0.003(3)
F11 0.045(2) 0.038(2) 0.073(3) 0.008(2) 0.027(2) 0.018(2)
C11 0.015(3) 0.018(3) 0.022(3) 0.001(2) 0.006(2) 0.000(2)
F12 0.047(2) 0.035(2) 0.0308(17) 0.0070(15) 0.0194(16) 0.0131(18)
C12 0.019(3) 0.017(3) 0.019(2) 0.004(2) 0.007(2) -0.003(2)
C13 0.018(3) 0.017(3) 0.028(3) -0.009(2) 0.006(2) -0.005(2)
C14 0.022(3) 0.030(4) 0.021(3) -0.008(2) 0.009(2) -0.002(3)
C15 0.015(3) 0.029(4) 0.018(3) 0.005(2) 0.004(2) -0.012(3)
C16 0.014(3) 0.014(3) 0.028(3) 0.002(2) 0.004(2) -0.003(2)
C17 0.027(3) 0.015(3) 0.025(3) 0.002(2) 0.005(2) 0.004(3)
C18 0.019(3) 0.014(3) 0.030(3) 0.003(2) 0.006(2) 0.002(2)
C19 0.028(3) 0.021(3) 0.031(3) -0.006(3) 0.010(3) -0.004(3)
C20 0.026(3) 0.024(3) 0.036(3) -0.004(3) 0.019(3) 0.000(3)
C21 0.027(2) 0.007(2) 0.030(2) 0.0002(16) 0.0064(17) -0.0062(17)
C22 0.027(2) 0.007(2) 0.030(2) 0.0002(16) 0.0064(17) -0.0062(17)
C23 0.046(4) 0.018(3) 0.025(3) -0.001(3) -0.011(3) 0.000(3)
C24 0.030(4) 0.019(4) 0.051(4) -0.002(3) -0.008(3) 0.002(3)
C25 0.030(4) 0.023(4) 0.048(4) -0.001(3) 0.014(3) 0.000(3)
C26 0.027(3) 0.015(3) 0.026(3) 0.003(2) 0.007(2) -0.001(3)
C27 0.030(3) 0.012(3) 0.026(3) 0.000(2) 0.002(2) -0.003(3)
C28 0.024(3) 0.014(3) 0.029(3) -0.006(2) -0.002(2) -0.006(3)
C29 0.021(3) 0.022(3) 0.025(3) -0.002(2) 0.001(2) 0.002(3)
C30 0.027(3) 0.023(4) 0.034(3) -0.007(3) 0.006(3) 0.001(3)

loop_
_atom_type_symbol
_atom_type_description
_atom_type_scat_dispersion_real
_atom_type_scat_dispersion_imag
_atom_type_scat_source
C C 0.0033 0.0016 'International Tables Vol C Tables 4.2.6.8 and 6.1.1.4'
H H 0.0000 0.0000 'International Tables Vol C Tables 4.2.6.8 and 6.1.1.4'
N N 0.0061 0.0033 'International Tables Vol C Tables 4.2.6.8 and 6.1.1.4'
F F 0.0171 0.0103 'International Tables Vol C Tables 4.2.6.8 and 6.1.1.4'
Eu Eu -0.1578 3.6682 'International Tables Vol C Tables 4.2.6.8 and 6.1.1.4'

loop_
_geom_angle_atom_site_label_1
_geom_angle_atom_site_label_2
_geom_angle_atom_site_label_3
_geom_angle
F1 Eu1 N2 130.22(12)
F1 Eu1 N4 79.18(12)
F1 Eu1 F5 138.99(10)
F1 Eu1 N6 68.22(11)
N1 Eu1 F1 64.79(13)
N1 Eu1 N2 69.73(15)
N1 Eu1 N3 127.86(15)
N1 Eu1 N4 77.42(14)
N1 Eu1 F5 139.22(13)
N1 Eu1 N5 101.55(14)
N1 Eu1 N6 132.87(15)
N2 Eu1 N4 109.88(14)
N2 Eu1 N6 153.68(13)
N3 Eu1 F1 137.77(12)
N3 Eu1 N2 86.76(14)
N3 Eu1 N4 67.73(13)
N3 Eu1 F5 62.83(11)
N3 Eu1 N6 86.20(14)
N4 Eu1 N6 90.73(13)
F5 Eu1 N2 72.24(12)
F5 Eu1 N4 130.35(11)
F5 Eu1 N6 82.00(11)
N5 Eu1 F1 75.98(13)
N5 Eu1 N2 94.77(14)
N5 Eu1 N3 127.01(13)
N5 Eu1 N4 152.75(15)
N5 Eu1 F5 67.39(12)
N5 Eu1 N6 69.80(14)
C2 F1 Eu1 116.9(3)
C1 N1 Eu1 123.1(3)
C1 N1 C7 117.7(4)
C7 N1 Eu1 119.1(3)
N1 C1 C2 117.9(4)
N1 C1 C6 130.5(5)
C2 C1 C6 111.5(5)
C8 N2 Eu1 105.2(3)
C8 N2 C9 106.4(4)
C9 N2 Eu1 117.2(3)
C10 N2 Eu1 109.9(3)
C10 N2 C8 110.3(5)
C10 N2 C9 107.7(5)
F1 C2 C1 116.4(5)
C3 C2 F1 117.7(5)
C3 C2 C1 125.9(5)
C11 N3 Eu1 123.6(3)
C11 N3 C17 116.1(4)
C17 N3 Eu1 120.3(3)
F2 C3 C2 119.1(5)
F2 C3 C4 120.0(6)
C2 C3 C4 120.9(6)
C18 N4 Eu1 103.7(3)
C19 N4 Eu1 111.3(3)
C19 N4 C18 110.5(4)
C20 N4 Eu1 116.8(3)
C20 N4 C18 107.5(4)
C20 N4 C19 106.9(4)
C3 C4 H4 122.6
C5 C4 C3 114.8(6)
C5 C4 H4 122.6
C12 F5 Eu1 119.7(3)
C21 N5 Eu1 125.4(3)
C21 N5 C27 114.7(4)
C27 N5 Eu1 113.9(3)
F3 C5 C6 116.0(6)
C4 C5 F3 119.2(6)
C4 C5 C6 124.8(6)
C28 N6 Eu1 103.7(3)
C29 N6 Eu1 108.6(3)
C29 N6 C28 109.2(4)
C30 N6 Eu1 121.1(3)
C30 N6 C28 107.2(4)
C30 N6 C29 106.7(4)
F4 C6 C1 120.3(5)
F4 C6 C5 117.8(5)
C5 C6 C1 121.9(6)
N1 C7 H7A 109.9
N1 C7 H7B 109.9
N1 C7 C8 109.0(4)
H7A C7 H7B 108.3
C8 C7 H7A 109.9
C8 C7 H7B 109.9
N2 C8 C7 112.1(4)
N2 C8 H8A 109.2
N2 C8 H8B 109.2
C7 C8 H8A 109.2
C7 C8 H8B 109.2
H8A C8 H8B 107.9
N2 C9 H9A 109.5
N2 C9 H9B 109.5
N2 C9 H9C 109.5
H9A C9 H9B 109.5
H9A C9 H9C 109.5
H9B C9 H9C 109.5
N2 C10 H10A 109.5
N2 C10 H10B 109.5
N2 C10 H10C 109.5
H10A C10 H10B 109.5
H10A C10 H10C 109.5
H10B C10 H10C 109.5
N3 C11 C12 118.2(5)
N3 C11 C16 130.5(5)
C12 C11 C16 111.3(5)
F5 C12 C11 115.1(4)
C13 C12 F5 118.4(5)
C13 C12 C11 126.5(5)
F6 C13 C12 119.5(5)
F6 C13 C14 119.6(5)
C12 C13 C14 120.9(5)
C13 C14 H14 122.6
C15 C14 C13 114.9(5)
C15 C14 H14 122.6
F7 C15 C14 118.4(5)
F7 C15 C16 117.8(5)
C14 C15 C16 123.8(5)
F8 C16 C11 121.3(5)
F8 C16 C15 116.1(5)
C15 C16 C11 122.5(5)
N3 C17 H17A 109.6
N3 C17 H17B 109.6
N3 C17 C18 110.1(5)
H17A C17 H17B 108.2
C18 C17 H17A 109.6
C18 C17 H17B 109.6
N4 C18 C17 113.4(4)
N4 C18 H18A 108.9
N4 C18 H18B 108.9
C17 C18 H18A 108.9
C17 C18 H18B 108.9
H18A C18 H18B 107.7
N4 C19 H19A 109.5
N4 C19 H19B 109.5
N4 C19 H19C 109.5
H19A C19 H19B 109.5
H19A C19 H19C 109.5
H19B C19 H19C 109.5
N4 C20 H20A 109.5
N4 C20 H20B 109.5
N4 C20 H20C 109.5
H20A C20 H20B 109.5
H20A C20 H20C 109.5
H20B C20 H20C 109.5
N5 C21 C22 120.9(5)
N5 C21 C26 126.2(5)
C26 C21 C22 112.9(5)
F9 C22 C21 117.7(5)
C23 C22 F9 118.7(5)
C23 C22 C21 123.6(5)
F10 C23 C22 118.5(6)
F10 C23 C24 119.4(5)
C22 C23 C24 122.0(5)
C23 C24 H24 122.1
C25 C24 C23 115.8(5)
C25 C24 H24 122.1
F11 C25 C24 118.4(5)
C26 C25 F11 118.5(5)
C26 C25 C24 123.1(6)
F12 C26 C21 119.6(5)
F12 C26 C25 117.7(5)
C25 C26 C21 122.6(5)
N5 C27 H27A 109.9
N5 C27 H27B 109.9
N5 C27 C28 108.8(4)
H27A C27 H27B 108.3
C28 C27 H27A 109.9
C28 C27 H27B 109.9
N6 C28 C27 112.5(5)
N6 C28 H28A 109.1
N6 C28 H28B 109.1
C27 C28 H28A 109.1
C27 C28 H28B 109.1
H28A C28 H28B 107.8
N6 C29 H29A 109.5
N6 C29 H29B 109.5
N6 C29 H29C 109.5
H29A C29 H29B 109.5
H29A C29 H29C 109.5
H29B C29 H29C 109.5
N6 C30 H30A 109.5
N6 C30 H30B 109.5
N6 C30 H30C 109.5
H30A C30 H30B 109.5
H30A C30 H30C 109.5
H30B C30 H30C 109.5

loop_
_geom_bond_atom_site_label_1
_geom_bond_atom_site_label_2
_geom_bond_distance
Eu1 F1 2.552(3)
Eu1 N1 2.377(4)
Eu1 N2 2.653(5)
Eu1 N3 2.448(4)
Eu1 N4 2.695(4)
Eu1 F5 2.590(3)
Eu1 N5 2.379(4)
Eu1 N6 2.723(4)
F1 C2 1.375(5)
N1 C1 1.354(7)
N1 C7 1.469(7)
C1 C2 1.398(8)
C1 C6 1.413(7)
F2 C3 1.341(7)
N2 C8 1.478(7)
N2 C9 1.479(7)
N2 C10 1.456(8)
C2 C3 1.362(8)
F3 C5 1.365(6)
N3 C11 1.364(6)
N3 C17 1.465(6)
C3 C4 1.382(8)
F4 C6 1.358(7)
N4 C18 1.482(6)
N4 C19 1.471(7)
N4 C20 1.465(7)
C4 H4 0.9500
C4 C5 1.362(10)
F5 C12 1.376(6)
N5 C21 1.362(7)
N5 C27 1.462(6)
C5 C6 1.365(9)
F6 C13 1.339(6)
N6 C28 1.490(7)
N6 C29 1.484(7)
N6 C30 1.475(7)
F7 C15 1.355(6)
C7 H7A 0.9900
C7 H7B 0.9900
C7 C8 1.532(8)
F8 C16 1.353(6)
C8 H8A 0.9900
C8 H8B 0.9900
F9 C22 1.359(6)
C9 H9A 0.9800
C9 H9B 0.9800
C9 H9C 0.9800
F10 C23 1.345(6)
C10 H10A 0.9800
C10 H10B 0.9800
C10 H10C 0.9800
F11 C25 1.364(7)
C11 C12 1.400(7)
C11 C16 1.407(7)
F12 C26 1.346(6)
C12 C13 1.350(7)
C13 C14 1.385(8)
C14 H14 0.9500
C14 C15 1.373(8)
C15 C16 1.374(7)
C17 H17A 0.9900
C17 H17B 0.9900
C17 C18 1.499(8)
C18 H18A 0.9900
C18 H18B 0.9900
C19 H19A 0.9800
C19 H19B 0.9800
C19 H19C 0.9800
C20 H20A 0.9800
C20 H20B 0.9800
C20 H20C 0.9800
C21 C22 1.410(7)
C21 C26 1.407(7)
C22 C23 1.353(8)
C23 C24 1.376(9)
C24 H24 0.9500
C24 C25 1.369(9)
C25 C26 1.358(8)
C27 H27A 0.9900
C27 H27B 0.9900
C27 C28 1.492(7)
C28 H28A 0.9900
C28 H28B 0.9900
C29 H29A 0.9800
C29 H29B 0.9800
C29 H29C 0.9800
C30 H30A 0.9800
C30 H30B 0.9800
C30 H30C 0.9800

loop_
_geom_torsion_atom_site_label_1
_geom_torsion_atom_site_label_2
_geom_torsion_atom_site_label_3
_geom_torsion_atom_site_label_4
_geom_torsion
Eu1 F1 C2 C1 -4.3(6)
Eu1 F1 C2 C3 175.3(4)
Eu1 N1 C1 C2 9.3(7)
Eu1 N1 C1 C6 -168.0(5)
Eu1 N1 C7 C8 -35.8(6)
Eu1 N2 C8 C7 -47.2(5)
Eu1 N3 C11 C12 7.6(7)
Eu1 N3 C11 C16 -172.9(4)
Eu1 N3 C17 C18 -24.0(5)
Eu1 N4 C18 C17 -52.8(5)
Eu1 F5 C12 C11 -4.5(6)
Eu1 F5 C12 C13 175.3(4)
Eu1 N5 C21 C22 71.9(7)
Eu1 N5 C21 C26 -109.4(6)
Eu1 N5 C27 C28 -53.8(5)
Eu1 N6 C28 C27 -39.9(5)
F1 C2 C3 F2 1.5(8)
F1 C2 C3 C4 -178.1(5)
N1 C1 C2 F1 -2.6(7)
N1 C1 C2 C3 177.8(6)
N1 C1 C6 F4 4.4(9)
N1 C1 C6 C5 -177.3(6)
N1 C7 C8 N2 57.0(7)
C1 N1 C7 C8 140.1(5)
C1 C2 C3 F2 -178.9(5)
C1 C2 C3 C4 1.5(10)
F2 C3 C4 C5 -178.6(6)
C2 C1 C6 F4 -173.0(5)
C2 C1 C6 C5 5.3(8)
C2 C3 C4 C5 0.9(10)
F3 C5 C6 C1 177.8(5)
F3 C5 C6 F4 -3.9(9)
N3 C11 C12 F5 -1.6(7)
N3 C11 C12 C13 178.6(5)
N3 C11 C16 F8 6.0(9)
N3 C11 C16 C15 -176.4(5)
N3 C17 C18 N4 54.0(6)
C3 C4 C5 F3 178.8(6)
C3 C4 C5 C6 0.1(11)
C4 C5 C6 C1 -3.6(11)
C4 C5 C6 F4 174.8(6)
F5 C12 C13 F6 0.1(8)
F5 C12 C13 C14 178.0(5)
N5 C21 C22 F9 1.5(8)
N5 C21 C22 C23 -179.1(6)
N5 C21 C26 F12 3.0(9)
N5 C21 C26 C25 179.0(6)
N5 C27 C28 N6 64.6(6)
F6 C13 C14 C15 -179.0(5)
C6 C1 C2 F1 175.1(5)
C6 C1 C2 C3 -4.5(8)
F7 C15 C16 F8 -4.4(7)
F7 C15 C16 C11 177.9(5)
C7 N1 C1 C2 -166.5(5)
C7 N1 C1 C6 16.2(9)
F9 C22 C23 F10 1.9(9)
F9 C22 C23 C24 177.5(6)
C9 N2 C8 C7 -172.2(5)
F10 C23 C24 C25 177.1(6)
C10 N2 C8 C7 71.2(6)
F11 C25 C26 F12 -1.4(9)
F11 C25 C26 C21 -177.4(5)
C11 N3 C17 C18 155.9(4)
C11 C12 C13 F6 179.9(5)
C11 C12 C13 C14 -2.2(9)
C12 C11 C16 F8 -174.5(4)
C12 C11 C16 C15 3.1(7)
C12 C13 C14 C15 3.0(8)
C13 C14 C15 F7 178.8(5)
C13 C14 C15 C16 -0.9(8)
C14 C15 C16 F8 175.3(5)
C14 C15 C16 C11 -2.4(9)
C16 C11 C12 F5 178.8(4)
C16 C11 C12 C13 -1.0(8)
C17 N3 C11 C12 -172.3(5)
C17 N3 C11 C16 7.2(8)
C19 N4 C18 C17 66.6(5)
C20 N4 C18 C17 -177.1(4)
C21 N5 C27 C28 151.8(5)
C21 C22 C23 F10 -177.4(6)
C21 C22 C23 C24 -1.8(10)
C22 C21 C26 F12 -178.2(5)
C22 C21 C26 C25 -2.2(9)
C22 C23 C24 C25 1.5(10)
C23 C24 C25 F11 177.9(6)
C23 C24 C25 C26 -1.7(10)
C24 C25 C26 F12 178.3(6)
C24 C25 C26 C21 2.2(10)
C26 C21 C22 F9 -177.3(5)
C26 C21 C22 C23 2.0(9)
C27 N5 C21 C22 -137.0(5)
C27 N5 C21 C26 41.7(8)
C29 N6 C28 C27 75.7(5)
C30 N6 C28 C27 -169.0(4)
